data_2203646
loop_
_publ_author_name
'He-Dong Bian'
'Xiao-E Yang'
'Qing Yu'
'Hong Liang'
'Hong-Gen Wang'

_publ_section_title {<i>N,N</i>'-Bis[(5-chloro-2-hydroxyphenyl)phenylmethylene]ethylendiaminato}nickel(II)
_journal_issue 5
_journal_name_full 'Acta Crystallographica Section E'
_journal_page_first m685
_journal_page_last m686
_journal_paper_doi 10.1107/S1600536804009663
_journal_volume 60
_journal_year 2004
_chemical_formula_iupac '[Ni (C28 H20 Cl2 N2 O2)]'
_chemical_formula_moiety 'C28 H20 Cl2 N2 Ni O2'
_chemical_formula_sum 'C28 H20 Cl2 N2 Ni O2'
_chemical_formula_weight 546.07
_chemical_name_systematic {N,N'-Bis[(5-chloro-2-hydroxyphenyl)phenylmethylene]ethylendiaminato}nickel(II)
_space_group_IT_number 2
_symmetry_cell_setting triclinic
_symmetry_space_group_name_Hall '-P 1'
_symmetry_space_group_name_H-M 'P -1'
_atom_sites_solution_hydrogens geom
_atom_sites_solution_primary direct
_atom_sites_solution_secondary difmap
_audit_creation_method SHELXL-97
_cell_angle_alpha 68.232(7)
_cell_angle_beta 89.066(8)
_cell_angle_gamma 85.532(8)
_cell_formula_units_Z 2
_cell_length_a 10.168(5)
_cell_length_b 10.945(5)
_cell_length_c 11.492(6)
_cell_measurement_reflns_used 840
_cell_measurement_temperature 293(2)
_cell_measurement_theta_max 25.06
_cell_measurement_theta_min 3.25
_cell_volume 1184.0(10)
_computing_cell_refinement 'SAINT (Bruker, 1998)'
_computing_data_collection 'SMART (Bruker, 1998)'
_computing_data_reduction SAINT
_computing_molecular_graphics 'SHELXTL (Bruker, 1997)'
_computing_publication_material SHELXTL
_computing_structure_refinement 'SHELXL97 (Sheldrick, 1997)'
_computing_structure_solution 'SHELXS97 (Sheldrick, 1997)'
_diffrn_ambient_temperature 293(2)
_diffrn_measured_fraction_theta_full 0.992
_diffrn_measured_fraction_theta_max 0.992
_diffrn_measurement_device_type 'Bruker SMART 1000 CCD area-detector'
_diffrn_measurement_method '\f and \w'
_diffrn_radiation_monochromator graphite
_diffrn_radiation_source 'fine-focus sealed tube'
_diffrn_radiation_type MoK\a
_diffrn_radiation_wavelength 0.71073
_diffrn_reflns_av_R_equivalents 0.0365
_diffrn_reflns_av_sigmaI/netI 0.0872
_diffrn_reflns_limit_h_max 6
_diffrn_reflns_limit_h_min -12
_diffrn_reflns_limit_k_max 13
_diffrn_reflns_limit_k_min -13
_diffrn_reflns_limit_l_max 12
_diffrn_reflns_limit_l_min -13
_diffrn_reflns_number 6084
_diffrn_reflns_theta_full 25.01
_diffrn_reflns_theta_max 25.01
_diffrn_reflns_theta_min 2.01
_exptl_absorpt_coefficient_mu 1.075
_exptl_absorpt_correction_T_max 0.898
_exptl_absorpt_correction_T_min 0.620
_exptl_absorpt_correction_type multi-scan
_exptl_absorpt_process_details '(SADABS; Sheldrick, 1996)'
_exptl_crystal_colour red
_exptl_crystal_density_diffrn 1.532
_exptl_crystal_density_method 'not measured'
_exptl_crystal_description prism
_exptl_crystal_F_000 560
_exptl_crystal_size_max 0.18
_exptl_crystal_size_mid 0.12
_exptl_crystal_size_min 0.10
_refine_diff_density_max 0.732
_refine_diff_density_min -0.463
_refine_ls_extinction_method none
_refine_ls_goodness_of_fit_ref 1.003
_refine_ls_hydrogen_treatment constr
_refine_ls_matrix_type full
_refine_ls_number_parameters 316
_refine_ls_number_reflns 4133
_refine_ls_number_restraints 0
_refine_ls_restrained_S_all 1.003
_refine_ls_R_factor_all 0.1075
_refine_ls_R_factor_gt 0.0579
_refine_ls_shift/su_max 0.002
_refine_ls_shift/su_mean 0.000
_refine_ls_structure_factor_coef Fsqd
_refine_ls_weighting_details 'calc w = 1/[\s^2^(Fo^2^)+(0.074P)^2^] where P = (Fo^2^+2Fc^2^)/3'
_refine_ls_weighting_scheme calc
_refine_ls_wR_factor_gt 0.1248
_refine_ls_wR_factor_ref 0.1476
_reflns_number_gt 2641
_reflns_number_total 4133
_reflns_threshold_expression I>2\s(I)
_cod_data_source_file ng6023.cif
_cod_data_source_block I
_cod_depositor_comments
;
The following automatic conversions were performed:
'_symmetry_cell_setting' value 'Triclinic' changed to 'triclinic'
according to '/home/saulius/struct/CIF-dictionaries/cif_core.dic'
dictionary named 'cif_core.dic' version 2.4.1 from 2010-06-29.

Automatic conversion script
Id: cif_fix_enum 1527 2010-12-29 10:47:43Z saulius 

The following automatic conversions were performed:

'_symmetry_cell_setting' value 'Triclinic' changed to 'triclinic'
according to /home/saulius/struct/CIF-dictionaries/cif_core.dic
dictionary named 'cif_core.dic' version 2.4.1 from 2010-06-29.

Automatic conversion script
Id: cif_fix_values 1715 2011-07-08 13:25:40Z adriana 
;
_cod_database_code 2203646
_cod_database_fobs_code 2203646

loop_
_symmetry_equiv_pos_as_xyz
'x, y, z'
'-x, -y, -z'

loop_
_atom_site_label
_atom_site_fract_x
_atom_site_fract_y
_atom_site_fract_z
_atom_site_U_iso_or_equiv
_atom_site_adp_type
_atom_site_calc_flag
_atom_site_refinement_flags
_atom_site_occupancy
_atom_site_type_symbol
Ni1 0.25830(6) 0.54090(6) -0.00439(7) 0.0299(2) Uani d . 1 Ni
Cl1 -0.23268(14) 0.24641(16) 0.44933(15) 0.0545(4) Uani d . 1 Cl
Cl2 0.74402(16) 0.61205(17) -0.48104(16) 0.0614(5) Uani d . 1 Cl
O1 0.1787(3) 0.3874(3) 0.0737(3) 0.0385(9) Uani d . 1 O
O2 0.3469(3) 0.4513(3) -0.0918(3) 0.0358(9) Uani d . 1 O
N1 0.1529(4) 0.6340(4) 0.0733(4) 0.0313(10) Uani d . 1 N
N2 0.3520(4) 0.6892(4) -0.0739(4) 0.0292(10) Uani d . 1 N
C1 -0.1369(5) 0.7493(5) 0.1420(6) 0.0400(14) Uani d . 1 C
H1 -0.1719 0.7261 0.0795 0.048 Uiso calc R 1 H
C2 -0.2046(5) 0.8426(5) 0.1782(6) 0.0435(15) Uani d . 1 C
H2 -0.2855 0.8815 0.1406 0.052 Uiso calc R 1 H
C3 -0.1543(5) 0.8785(6) 0.2685(6) 0.0469(15) Uani d . 1 C
H3 -0.1991 0.9442 0.2902 0.056 Uiso calc R 1 H
C4 -0.0364(6) 0.8177(6) 0.3281(6) 0.0508(16) Uani d . 1 C
H4 -0.0028 0.8405 0.3915 0.061 Uiso calc R 1 H
C5 0.0309(5) 0.7229(6) 0.2928(6) 0.0462(15) Uani d . 1 C
H5 0.1095 0.6809 0.3335 0.055 Uiso calc R 1 H
C6 -0.0171(5) 0.6896(5) 0.1980(5) 0.0304(12) Uani d . 1 C
C7 0.0599(5) 0.5925(5) 0.1554(5) 0.0302(12) Uani d . 1 C
C8 0.0268(5) 0.4578(5) 0.2030(5) 0.0315(12) Uani d . 1 C
C9 -0.0735(5) 0.4188(5) 0.2927(5) 0.0345(13) Uani d . 1 C
H9 -0.1178 0.4811 0.3193 0.041 Uiso calc R 1 H
C10 -0.1060(5) 0.2928(5) 0.3404(5) 0.0371(13) Uani d . 1 C
C11 -0.0381(5) 0.1961(6) 0.3072(6) 0.0444(15) Uani d . 1 C
H11 -0.0579 0.1086 0.3443 0.053 Uiso calc R 1 H
C12 0.0588(6) 0.2307(5) 0.2190(6) 0.0476(16) Uani d . 1 C
H12 0.1038 0.1659 0.1962 0.057 Uiso calc R 1 H
C13 0.0914(5) 0.3619(5) 0.1624(5) 0.0337(13) Uani d . 1 C
C14 0.4318(5) 0.4961(5) -0.1819(5) 0.0320(12) Uani d . 1 C
C15 0.4691(5) 0.4159(5) -0.2514(5) 0.0380(13) Uani d . 1 C
H15 0.4296 0.3375 -0.2348 0.046 Uiso calc R 1 H
C16 0.5628(5) 0.4524(5) -0.3431(5) 0.0418(14) Uani d . 1 C
H16 0.5858 0.3994 -0.3887 0.050 Uiso calc R 1 H
C17 0.6223(5) 0.5681(5) -0.3668(5) 0.0376(13) Uani d . 1 C
C18 0.5870(5) 0.6507(5) -0.3061(5) 0.0363(13) Uani d . 1 C
H18 0.6279 0.7288 -0.3250 0.044 Uiso calc R 1 H
C19 0.4877(5) 0.6179(5) -0.2138(5) 0.0295(12) Uani d . 1 C
C20 0.4447(5) 0.7116(5) -0.1570(5) 0.0294(12) Uani d . 1 C
C21 0.5082(5) 0.8399(4) -0.1963(5) 0.0292(12) Uani d . 1 C
C22 0.4687(5) 0.9414(5) -0.3063(6) 0.0435(14) Uani d . 1 C
H22 0.4057 0.9290 -0.3578 0.052 Uiso calc R 1 H
C23 0.5227(6) 1.0616(6) -0.3400(6) 0.0530(17) Uani d . 1 C
H23 0.4958 1.1306 -0.4138 0.064 Uiso calc R 1 H
C24 0.6164(6) 1.0784(6) -0.2636(7) 0.0536(18) Uani d . 1 C
H24 0.6528 1.1592 -0.2860 0.064 Uiso calc R 1 H
C25 0.6565(6) 0.9780(6) -0.1555(6) 0.0504(16) Uani d . 1 C
H25 0.7201 0.9903 -0.1045 0.060 Uiso calc R 1 H
C26 0.6029(5) 0.8582(5) -0.1217(6) 0.0404(14) Uani d . 1 C
H26 0.6309 0.7895 -0.0481 0.049 Uiso calc R 1 H
C27 0.3150(5) 0.7860(5) -0.0155(5) 0.0396(14) Uani d . 1 C
H27A 0.3275 0.8744 -0.0743 0.048 Uiso calc R 1 H
H27B 0.3704 0.7685 0.0577 0.048 Uiso calc R 1 H
C28 0.1744(5) 0.7756(5) 0.0216(6) 0.0436(15) Uani d . 1 C
H28A 0.1557 0.8143 0.0841 0.052 Uiso calc R 1 H
H28B 0.1170 0.8214 -0.0506 0.052 Uiso calc R 1 H

loop_
_atom_site_aniso_label
_atom_site_aniso_U_11
_atom_site_aniso_U_22
_atom_site_aniso_U_33
_atom_site_aniso_U_12
_atom_site_aniso_U_13
_atom_site_aniso_U_23
Ni1 0.0344(4) 0.0246(4) 0.0308(4) -0.0052(3) 0.0042(3) -0.0099(3)
Cl1 0.0461(9) 0.0663(10) 0.0476(10) -0.0211(7) 0.0145(7) -0.0143(8)
Cl2 0.0655(10) 0.0655(11) 0.0558(12) -0.0131(8) 0.0291(9) -0.0250(9)
O1 0.047(2) 0.030(2) 0.042(3) -0.0129(16) 0.0160(18) -0.0161(18)
O2 0.043(2) 0.0257(19) 0.043(3) -0.0096(16) 0.0139(18) -0.0164(18)
N1 0.031(2) 0.025(2) 0.037(3) -0.0020(18) 0.006(2) -0.010(2)
N2 0.034(2) 0.024(2) 0.032(3) -0.0014(18) 0.0042(19) -0.012(2)
C1 0.042(3) 0.035(3) 0.044(4) -0.004(2) -0.002(3) -0.015(3)
C2 0.035(3) 0.034(3) 0.060(4) 0.002(2) 0.000(3) -0.017(3)
C3 0.049(4) 0.042(4) 0.057(4) -0.002(3) 0.010(3) -0.028(3)
C4 0.057(4) 0.055(4) 0.053(4) 0.005(3) -0.004(3) -0.037(4)
C5 0.049(3) 0.043(4) 0.050(4) 0.007(3) -0.010(3) -0.021(3)
C6 0.034(3) 0.030(3) 0.028(3) -0.008(2) 0.004(2) -0.011(2)
C7 0.029(3) 0.030(3) 0.033(3) 0.000(2) 0.001(2) -0.013(2)
C8 0.035(3) 0.026(3) 0.028(3) -0.004(2) 0.000(2) -0.004(2)
C9 0.036(3) 0.035(3) 0.034(3) -0.006(2) 0.002(2) -0.013(3)
C10 0.034(3) 0.043(3) 0.031(3) -0.010(2) 0.002(2) -0.008(3)
C11 0.050(3) 0.034(3) 0.047(4) -0.019(3) 0.014(3) -0.009(3)
C12 0.057(4) 0.032(3) 0.061(5) -0.014(3) 0.015(3) -0.023(3)
C13 0.034(3) 0.035(3) 0.035(4) -0.010(2) 0.003(2) -0.016(3)
C14 0.033(3) 0.030(3) 0.032(3) 0.000(2) -0.007(2) -0.010(3)
C15 0.049(3) 0.026(3) 0.041(4) -0.005(2) 0.009(3) -0.014(3)
C16 0.057(4) 0.032(3) 0.037(4) 0.002(3) 0.004(3) -0.014(3)
C17 0.041(3) 0.037(3) 0.031(3) 0.001(2) 0.008(2) -0.009(3)
C18 0.036(3) 0.032(3) 0.039(4) 0.000(2) 0.004(2) -0.011(3)
C19 0.030(3) 0.026(3) 0.033(3) -0.005(2) 0.001(2) -0.011(2)
C20 0.029(3) 0.025(3) 0.033(3) -0.002(2) -0.006(2) -0.009(2)
C21 0.034(3) 0.019(3) 0.032(3) -0.006(2) 0.008(2) -0.005(2)
C22 0.044(3) 0.038(3) 0.046(4) -0.007(3) 0.004(3) -0.013(3)
C23 0.069(4) 0.035(3) 0.042(4) -0.006(3) 0.013(3) 0.002(3)
C24 0.061(4) 0.034(4) 0.071(5) -0.021(3) 0.023(4) -0.023(4)
C25 0.055(4) 0.042(4) 0.058(5) -0.015(3) 0.004(3) -0.021(3)
C26 0.045(3) 0.029(3) 0.047(4) -0.007(2) -0.001(3) -0.013(3)
C27 0.055(3) 0.025(3) 0.041(4) -0.004(2) 0.009(3) -0.014(3)
C28 0.050(3) 0.024(3) 0.055(4) -0.006(2) 0.011(3) -0.013(3)

loop_
_atom_type_symbol
_atom_type_description
_atom_type_scat_dispersion_real
_atom_type_scat_dispersion_imag
_atom_type_scat_source
C C 0.0033 0.0016 'International Tables Vol C Tables 4.2.6.8 and 6.1.1.4'
H H 0.0000 0.0000 'International Tables Vol C Tables 4.2.6.8 and 6.1.1.4'
N N 0.0061 0.0033 'International Tables Vol C Tables 4.2.6.8 and 6.1.1.4'
O O 0.0106 0.0060 'International Tables Vol C Tables 4.2.6.8 and 6.1.1.4'
Cl Cl 0.1484 0.1585 'International Tables Vol C Tables 4.2.6.8 and 6.1.1.4'
Ni Ni 0.3393 1.1124 'International Tables Vol C Tables 4.2.6.8 and 6.1.1.4'

loop_
_geom_angle_atom_site_label_1
_geom_angle_atom_site_label_2
_geom_angle_atom_site_label_3
_geom_angle
_geom_angle_publ_flag
O1 Ni1 O2 85.11(15) y
O1 Ni1 N1 93.53(16) y
O1 Ni1 N2 174.79(18) y
O2 Ni1 N1 173.87(18) y
O2 Ni1 N2 93.92(16) y
N1 Ni1 N2 87.96(17) y
C13 O1 Ni1 128.4(3) ?
C14 O2 Ni1 127.8(3) ?
C7 N1 C28 119.1(4) ?
C7 N1 Ni1 129.1(3) ?
C28 N1 Ni1 111.5(3) ?
C20 N2 C27 120.2(4) ?
C20 N2 Ni1 129.1(3) ?
C27 N2 Ni1 110.6(3) ?
C2 C1 C6 120.4(5) ?
C2 C1 H1 119.8 ?
C6 C1 H1 119.8 ?
C3 C2 C1 120.5(5) ?
C3 C2 H2 119.8 ?
C1 C2 H2 119.8 ?
C2 C3 C4 120.1(5) ?
C2 C3 H3 119.9 ?
C4 C3 H3 119.9 ?
C5 C4 C3 119.4(6) ?
C5 C4 H4 120.3 ?
C3 C4 H4 120.3 ?
C6 C5 C4 120.8(5) ?
C6 C5 H5 119.6 ?
C4 C5 H5 119.6 ?
C5 C6 C1 118.7(5) ?
C5 C6 C7 120.5(5) ?
C1 C6 C7 120.8(5) ?
N1 C7 C8 122.3(4) ?
N1 C7 C6 118.7(4) ?
C8 C7 C6 118.9(4) ?
C9 C8 C13 118.4(4) ?
C9 C8 C7 119.6(5) ?
C13 C8 C7 121.9(4) ?
C10 C9 C8 121.1(5) ?
C10 C9 H9 119.4 ?
C8 C9 H9 119.4 ?
C9 C10 C11 121.0(5) ?
C9 C10 Cl1 120.7(4) ?
C11 C10 Cl1 118.3(4) ?
C12 C11 C10 119.4(5) ?
C12 C11 H11 120.3 ?
C10 C11 H11 120.3 ?
C11 C12 C13 121.4(5) ?
C11 C12 H12 119.3 ?
C13 C12 H12 119.3 ?
O1 C13 C12 117.3(5) ?
O1 C13 C8 124.2(4) ?
C12 C13 C8 118.4(5) ?
O2 C14 C19 124.4(5) ?
O2 C14 C15 117.3(4) ?
C19 C14 C15 118.3(5) ?
C16 C15 C14 121.0(5) ?
C16 C15 H15 119.5 ?
C14 C15 H15 119.5 ?
C15 C16 C17 119.4(5) ?
C15 C16 H16 120.3 ?
C17 C16 H16 120.3 ?
C18 C17 C16 121.9(5) ?
C18 C17 Cl2 118.9(4) ?
C16 C17 Cl2 119.2(4) ?
C17 C18 C19 120.0(5) ?
C17 C18 H18 120.0 ?
C19 C18 H18 120.0 ?
C14 C19 C18 119.1(5) ?
C14 C19 C20 121.8(4) ?
C18 C19 C20 119.1(4) ?
N2 C20 C19 122.3(4) ?
N2 C20 C21 118.9(4) ?
C19 C20 C21 118.8(4) ?
C26 C21 C22 119.7(5) ?
C26 C21 C20 120.5(5) ?
C22 C21 C20 119.9(5) ?
C21 C22 C23 120.0(6) ?
C21 C22 H22 120.0 ?
C23 C22 H22 120.0 ?
C24 C23 C22 119.5(6) ?
C24 C23 H23 120.3 ?
C22 C23 H23 120.3 ?
C25 C24 C23 120.7(5) ?
C25 C24 H24 119.7 ?
C23 C24 H24 119.7 ?
C24 C25 C26 120.0(6) ?
C24 C25 H25 120.0 ?
C26 C25 H25 120.0 ?
C21 C26 C25 120.2(6) ?
C21 C26 H26 119.9 ?
C25 C26 H26 119.9 ?
N2 C27 C28 108.9(4) ?
N2 C27 H27A 109.9 ?
C28 C27 H27A 109.9 ?
N2 C27 H27B 109.9 ?
C28 C27 H27B 109.9 ?
H27A C27 H27B 108.3 ?
N1 C28 C27 106.7(4) ?
N1 C28 H28A 110.4 ?
C27 C28 H28A 110.4 ?
N1 C28 H28B 110.4 ?
C27 C28 H28B 110.4 ?
H28A C28 H28B 108.6 ?

loop_
_geom_bond_atom_site_label_1
_geom_bond_atom_site_label_2
_geom_bond_distance
_geom_bond_publ_flag
Ni1 O1 1.831(3) y
Ni1 O2 1.830(3) y
Ni1 N1 1.859(4) y
Ni1 N2 1.854(4) y
Cl1 C10 1.749(5) ?
Cl2 C17 1.749(5) ?
O1 C13 1.304(6) ?
O2 C14 1.310(6) ?
N1 C7 1.308(6) ?
N1 C28 1.473(6) ?
N2 C20 1.301(6) ?
N2 C27 1.473(6) ?
C1 C2 1.373(7) ?
C1 C6 1.384(7) ?
C1 H1 0.9300 ?
C2 C3 1.357(8) ?
C2 H2 0.9300 ?
C3 C4 1.384(8) ?
C3 H3 0.9300 ?
C4 C5 1.379(7) ?
C4 H4 0.9300 ?
C5 C6 1.377(7) ?
C5 H5 0.9300 ?
C6 C7 1.492(7) ?
C7 C8 1.435(7) ?
C8 C9 1.411(7) ?
C8 C13 1.414(7) ?
C9 C10 1.348(7) ?
C9 H9 0.9300 ?
C10 C11 1.385(7) ?
C11 C12 1.372(7) ?
C11 H11 0.9300 ?
C12 C13 1.403(7) ?
C12 H12 0.9300 ?
C14 C19 1.409(6) ?
C14 C15 1.418(7) ?
C15 C16 1.375(7) ?
C15 H15 0.9300 ?
C16 C17 1.380(7) ?
C16 H16 0.9300 ?
C17 C18 1.357(7) ?
C18 C19 1.419(7) ?
C18 H18 0.9300 ?
C19 C20 1.444(7) ?
C20 C21 1.501(6) ?
C21 C26 1.374(7) ?
C21 C22 1.378(7) ?
C22 C23 1.383(7) ?
C22 H22 0.9300 ?
C23 C24 1.373(9) ?
C23 H23 0.9300 ?
C24 C25 1.361(9) ?
C24 H24 0.9300 ?
C25 C26 1.376(7) ?
C25 H25 0.9300 ?
C26 H26 0.9300 ?
C27 C28 1.486(7) ?
C27 H27A 0.9700 ?
C27 H27B 0.9700 ?
C28 H28A 0.9700 ?
C28 H28B 0.9700 ?

loop_
_geom_hbond_atom_site_label_D
_geom_hbond_atom_site_label_H
_geom_hbond_atom_site_label_A
_geom_hbond_site_symmetry_A
_geom_hbond_distance_DH
_geom_hbond_distance_HA
_geom_hbond_distance_DA
_geom_hbond_angle_DHA
_geom_hbond_publ_flag
C1 H1 O1 2_565 0.93 2.51 3.385(7) 157 y
C26 H26 O2 2_665 0.93 2.52 3.371(7) 152 y

loop_
_geom_torsion_atom_site_label_1
_geom_torsion_atom_site_label_2
_geom_torsion_atom_site_label_3
_geom_torsion_atom_site_label_4
_geom_torsion
O2 Ni1 O1 C13 178.9(5)
N1 Ni1 O1 C13 -7.1(5)
O1 Ni1 O2 C14 177.4(4)
N2 Ni1 O2 C14 -7.8(4)
N1 Ni1 O2 C14 99.9(15)
O1 Ni1 N1 C7 1.3(5)
N2 Ni1 N1 C7 -173.7(5)
O1 Ni1 N1 C28 -172.4(4)
N2 Ni1 N1 C28 12.6(4)
O2 Ni1 N2 C20 1.1(5)
N1 Ni1 N2 C20 -173.1(5)
O2 Ni1 N2 C27 -174.9(3)
N1 Ni1 N2 C27 10.9(4)
C6 C1 C2 C3 0.6(8)
C1 C2 C3 C4 -2.4(9)
C2 C3 C4 C5 1.6(9)
C3 C4 C5 C6 0.9(9)
C4 C5 C6 C1 -2.6(8)
C4 C5 C6 C7 176.6(5)
C2 C1 C6 C5 1.9(8)
C2 C1 C6 C7 -177.3(5)
C28 N1 C7 C8 175.3(5)
Ni1 N1 C7 C8 2.0(8)
C28 N1 C7 C6 -2.7(7)
Ni1 N1 C7 C6 -176.1(4)
C5 C6 C7 N1 -83.8(7)
C1 C6 C7 N1 95.3(6)
C5 C6 C7 C8 98.0(6)
C1 C6 C7 C8 -82.8(6)
N1 C7 C8 C9 179.2(5)
C6 C7 C8 C9 -2.7(7)
N1 C7 C8 C13 -1.0(8)
C6 C7 C8 C13 177.0(5)
C13 C8 C9 C10 1.0(8)
C7 C8 C9 C10 -179.2(5)
C8 C9 C10 C11 2.9(8)
C8 C9 C10 Cl1 -178.8(4)
C9 C10 C11 C12 -3.8(9)
Cl1 C10 C11 C12 177.9(5)
C10 C11 C12 C13 0.6(9)
Ni1 O1 C13 C12 -171.4(4)
Ni1 O1 C13 C8 9.7(8)
C11 C12 C13 O1 -175.7(6)
C11 C12 C13 C8 3.3(9)
C9 C8 C13 O1 174.9(5)
C7 C8 C13 O1 -4.9(8)
C9 C8 C13 C12 -4.0(8)
C7 C8 C13 C12 176.2(5)
Ni1 O2 C14 C19 11.4(7)
Ni1 O2 C14 C15 -168.5(4)
O2 C14 C15 C16 -176.6(5)
C19 C14 C15 C16 3.5(8)
C14 C15 C16 C17 0.6(9)
C15 C16 C17 C18 -3.0(9)
C15 C16 C17 Cl2 178.6(4)
C16 C17 C18 C19 1.1(9)
Cl2 C17 C18 C19 179.5(4)
O2 C14 C19 C18 174.7(5)
C15 C14 C19 C18 -5.4(8)
O2 C14 C19 C20 -6.6(8)
C15 C14 C19 C20 173.3(5)
C17 C18 C19 C14 3.2(8)
C17 C18 C19 C20 -175.5(5)
C27 N2 C20 C19 177.8(5)
Ni1 N2 C20 C19 2.2(7)
C27 N2 C20 C21 -2.9(7)
Ni1 N2 C20 C21 -178.6(4)
C14 C19 C20 N2 -0.3(8)
C18 C19 C20 N2 178.4(5)
C14 C19 C20 C21 -179.6(5)
C18 C19 C20 C21 -0.9(7)
N2 C20 C21 C26 78.8(6)
C19 C20 C21 C26 -101.9(6)
N2 C20 C21 C22 -99.4(6)
C19 C20 C21 C22 79.9(6)
C26 C21 C22 C23 -1.1(8)
C20 C21 C22 C23 177.1(5)
C21 C22 C23 C24 0.5(9)
C22 C23 C24 C25 0.1(9)
C23 C24 C25 C26 -0.1(9)
C22 C21 C26 C25 1.1(8)
C20 C21 C26 C25 -177.1(5)
C24 C25 C26 C21 -0.5(9)
C20 N2 C27 C28 151.9(5)
Ni1 N2 C27 C28 -31.7(5)
C7 N1 C28 C27 153.2(5)
Ni1 N1 C28 C27 -32.3(5)
N2 C27 C28 N1 40.5(6)
